data_7041480
loop_
_publ_author_name
'Tomaschautzky, Janek'
'Neumann, Beate'
'Stammler, Hans-Georg'
'Mitzel, Norbert W.'

_publ_section_title
;
 Poly-Lewis-acids based on bowl-shaped tribenzotriquinacene.
;
_journal_issue 4
_journal_name_full 'Dalton transactions (Cambridge, England : 2003)'
_journal_page_first 1112
_journal_page_last 1123
_journal_paper_doi 10.1039/c6dt04350j
_journal_volume 46
_journal_year 2017
_chemical_formula_moiety 'C31 H40 Si3'
_chemical_formula_sum 'C31 H40 Si3'
_chemical_formula_weight 496.90
_chemical_name_systematic
;
 ?
;
_space_group_crystal_system trigonal
_space_group_IT_number 148
_space_group_name_Hall '-R 3'
_space_group_name_H-M_alt 'R -3'
_symmetry_space_group_name_Hall '-R 3'
_symmetry_space_group_name_H-M 'R -3 :H'
_atom_sites_solution_hydrogens difmap
_atom_sites_solution_primary direct
_audit_creation_date 2014-04-17
_audit_creation_method
;
  Olex2 1.2-ac2
  (compiled 2012.03.27 svn.r2268, GUI svn.r4156)
;
_audit_update_record
;
2016-11-02 deposited with the CCDC.
2016-12-15 downloaded from the CCDC.
;
_cell_angle_alpha 90
_cell_angle_beta 90
_cell_angle_gamma 120
_cell_formula_units_Z 6
_cell_length_a 10.20063(12)
_cell_length_b 10.20063(12)
_cell_length_c 46.3518(6)
_cell_measurement_reflns_used 12139
_cell_measurement_temperature 100.01(10)
_cell_measurement_theta_max 74.6300
_cell_measurement_theta_min 5.0740
_cell_volume 4176.87(9)
_computing_cell_refinement
'CrysAlisPro, Agilent Technologies, Version 1.171.37.31 (release 14-01-2014 CrysAlis171 .NET) (compiled Jan 14 2014,18:38:05)'
_computing_data_collection
'CrysAlisPro, Agilent Technologies, Version 1.171.37.31 (release 14-01-2014 CrysAlis171 .NET) (compiled Jan 14 2014,18:38:05)'
_computing_data_reduction
'CrysAlisPro, Agilent Technologies, Version 1.171.37.31 (release 14-01-2014 CrysAlis171 .NET) (compiled Jan 14 2014,18:38:05)'
_computing_molecular_graphics
;
O. V. Dolomanov, L. J. Bourhis, R. J. Gildea, J. A. K. Howard and H. Puschmann,
OLEX2: a complete structure solution, refinement and analysis program.
J. Appl. Cryst. (2009). 42, 339-341.
;
_computing_publication_material
;
O. V. Dolomanov, L. J. Bourhis, R. J. Gildea, J. A. K. Howard and H. Puschmann,
OLEX2: a complete structure solution, refinement and analysis program.
J. Appl. Cryst. (2009). 42, 339-341.
;
_computing_structure_refinement
;
SHELXL, G.M. Sheldrick, Acta Cryst.
(2008). A64, 112-122
;
_computing_structure_solution
;
SHELXS, G.M. Sheldrick, Acta Cryst.
(2008). A64, 112-122
;
_diffrn_ambient_environment N~2~
_diffrn_ambient_temperature 100.01(10)
_diffrn_detector 'CCD plate'
_diffrn_detector_area_resol_mean 5.3114
_diffrn_detector_type Atlas
_diffrn_measured_fraction_theta_full 0.9994
_diffrn_measured_fraction_theta_max 0.9938
_diffrn_measurement_details
;
#__ type_ start__ end____ width___ exp.time_
  1 omega  -49.00   30.00   0.5000    4.0000
omega____ theta____ kappa____ phi______ frames
    -      -38.5000   38.0000  -60.0000 158

#__ type_ start__ end____ width___ exp.time_
  2 omega   51.00   78.00   0.5000    4.0000
omega____ theta____ kappa____ phi______ frames
    -       43.4488   77.0000   60.0000 54

#__ type_ start__ end____ width___ exp.time_
  3 omega   13.00   60.00   0.5000    4.0000
omega____ theta____ kappa____ phi______ frames
    -       43.4488   77.0000  -90.0000 94

#__ type_ start__ end____ width___ exp.time_
  4 omega   64.00  111.00   0.5000    4.0000
omega____ theta____ kappa____ phi______ frames
    -       43.4488   57.0000  120.0000 94

#__ type_ start__ end____ width___ exp.time_
  5 omega   55.00  125.00   0.5000    4.0000
omega____ theta____ kappa____ phi______ frames
    -       43.4488 -178.0000   90.0000 140

#__ type_ start__ end____ width___ exp.time_
  6 omega   57.00  103.00   0.5000    4.0000
omega____ theta____ kappa____ phi______ frames
    -       43.4488  178.0000 -180.0000 92

#__ type_ start__ end____ width___ exp.time_
  7 omega   73.00  114.00   0.5000    4.0000
omega____ theta____ kappa____ phi______ frames
    -       43.4488   38.0000  -30.0000 82

#__ type_ start__ end____ width___ exp.time_
  8 omega   13.00   68.00   0.5000    4.0000
omega____ theta____ kappa____ phi______ frames
    -       43.4488   77.0000  150.0000 110

#__ type_ start__ end____ width___ exp.time_
  9 omega   25.00   65.00   0.5000    4.0000
omega____ theta____ kappa____ phi______ frames
    -       43.4488   38.0000 -150.0000 80

#__ type_ start__ end____ width___ exp.time_
 10 omega   13.00   50.00   0.5000    4.0000
omega____ theta____ kappa____ phi______ frames
    -       43.4488   77.0000   60.0000 74

#__ type_ start__ end____ width___ exp.time_
 11 omega   18.00   54.00   0.5000    4.0000
omega____ theta____ kappa____ phi______ frames
    -       43.4488   57.0000  120.0000 72

#__ type_ start__ end____ width___ exp.time_
 12 omega   18.00   56.00   0.5000    4.0000
omega____ theta____ kappa____ phi______ frames
    -       43.4488   57.0000    0.0000 76

#__ type_ start__ end____ width___ exp.time_
 13 omega   86.00  113.00   0.5000    4.0000
omega____ theta____ kappa____ phi______ frames
    -       43.4488   77.0000  -90.0000 54

#__ type_ start__ end____ width___ exp.time_
 14 omega   84.00  113.00   0.5000    4.0000
omega____ theta____ kappa____ phi______ frames
    -       43.4488   71.0000 -148.0000 58

#__ type_ start__ end____ width___ exp.time_
 15 omega    1.00   71.00   0.5000    4.0000
omega____ theta____ kappa____ phi______ frames
    -       43.4488  -99.0000 -180.0000 140

#__ type_ start__ end____ width___ exp.time_
 16 omega   17.00   71.00   0.5000    4.0000
omega____ theta____ kappa____ phi______ frames
    -       43.4488   71.0000 -148.0000 108

#__ type_ start__ end____ width___ exp.time_
 17 omega   79.00  106.00   0.5000    4.0000
omega____ theta____ kappa____ phi______ frames
    -       43.4488   38.0000 -150.0000 54

#__ type_ start__ end____ width___ exp.time_
 18 omega   89.00  115.00   0.5000    4.0000
omega____ theta____ kappa____ phi______ frames
    -       43.4488   77.0000  150.0000 52

#__ type_ start__ end____ width___ exp.time_
 19 omega   23.00   59.00   0.5000    4.0000
omega____ theta____ kappa____ phi______ frames
    -       43.4488   38.0000  -30.0000 72

#__ type_ start__ end____ width___ exp.time_
 20 omega   13.00  115.00   0.5000    4.0000
omega____ theta____ kappa____ phi______ frames
    -       43.4488   77.0000    0.0000 204

#__ type_ start__ end____ width___ exp.time_
 21 omega   37.00  138.00   0.5000   15.0000
omega____ theta____ kappa____ phi______ frames
    -      107.7843  -77.0000 -150.0000 202

#__ type_ start__ end____ width___ exp.time_
 22 omega   78.00  103.00   0.5000   15.0000
omega____ theta____ kappa____ phi______ frames
    -      107.7843   77.0000    0.0000 50

#__ type_ start__ end____ width___ exp.time_
 23 omega   78.00  103.00   0.5000   15.0000
omega____ theta____ kappa____ phi______ frames
    -      107.7843   74.0000  -93.6977 50

#__ type_ start__ end____ width___ exp.time_
 24 omega   78.00  163.00   0.5000   15.0000
omega____ theta____ kappa____ phi______ frames
    -      107.7843   77.0000   90.0000 170

#__ type_ start__ end____ width___ exp.time_
 25 omega   39.00  106.00   0.5000   15.0000
omega____ theta____ kappa____ phi______ frames
    -      107.7843 -125.0000  120.0000 134

#__ type_ start__ end____ width___ exp.time_
 26 omega   82.00  134.00   0.5000   15.0000
omega____ theta____ kappa____ phi______ frames
    -      107.7843   61.0000 -120.0000 104

#__ type_ start__ end____ width___ exp.time_
 27 omega   82.00  143.00   0.5000   15.0000
omega____ theta____ kappa____ phi______ frames
    -      107.7843   61.0000 -180.0000 122

#__ type_ start__ end____ width___ exp.time_
 28 omega   78.00  178.00   0.5000   15.0000
omega____ theta____ kappa____ phi______ frames
    -      107.7843   77.0000  -60.0000 200

#__ type_ start__ end____ width___ exp.time_
 29 omega   82.00  112.00   0.5000   15.0000
omega____ theta____ kappa____ phi______ frames
    -      107.7843   61.0000   30.0000 60

#__ type_ start__ end____ width___ exp.time_
 30 omega   79.00  105.00   0.5000   15.0000
omega____ theta____ kappa____ phi______ frames
    -      107.7843   71.0000 -148.0000 52

#__ type_ start__ end____ width___ exp.time_
 31 omega   78.00  177.00   0.5000   15.0000
omega____ theta____ kappa____ phi______ frames
    -      107.7843   77.0000   35.5414 198

#__ type_ start__ end____ width___ exp.time_
 32 omega   83.00  109.00   0.5000   15.0000
omega____ theta____ kappa____ phi______ frames
    -      107.7843   56.0000 -105.1524 52

#__ type_ start__ end____ width___ exp.time_
 33 omega   78.00  103.00   0.5000   15.0000
omega____ theta____ kappa____ phi______ frames
    -      107.7843   75.0000  -38.9174 50

#__ type_ start__ end____ width___ exp.time_
 34 omega   82.00  141.00   0.5000   15.0000
omega____ theta____ kappa____ phi______ frames
    -      107.7843   61.0000  -60.0000 118

#__ type_ start__ end____ width___ exp.time_
 35 omega   80.00  163.00   0.5000   15.0000
omega____ theta____ kappa____ phi______ frames
    -      107.7843   66.0000   87.1822 166

#__ type_ start__ end____ width___ exp.time_
 36 omega   38.00  122.00   0.5000   15.0000
omega____ theta____ kappa____ phi______ frames
    -      107.7843 -125.0000   60.0000 168

#__ type_ start__ end____ width___ exp.time_
 37 omega   78.00  105.00   0.5000   15.0000
omega____ theta____ kappa____ phi______ frames
    -      107.7843   77.0000   60.0000 54

#__ type_ start__ end____ width___ exp.time_
 38 omega   78.00  103.00   0.5000   15.0000
omega____ theta____ kappa____ phi______ frames
    -      107.7843   77.0000  150.0000 50

#__ type_ start__ end____ width___ exp.time_
 39 omega   79.00  102.50   0.5000   15.0000
omega____ theta____ kappa____ phi______ frames
    -      107.7843   70.0000  134.8234 47
;
_diffrn_measurement_device 'four-circle diffractometer'
_diffrn_measurement_device_type 'SuperNova, Dual, Cu at zero, Atlas'
_diffrn_measurement_method '\w scans'
_diffrn_orient_matrix_UB_11 0.0541730000
_diffrn_orient_matrix_UB_12 0.1296943000
_diffrn_orient_matrix_UB_13 0.0221108000
_diffrn_orient_matrix_UB_21 -0.0988079000
_diffrn_orient_matrix_UB_22 0.0553739000
_diffrn_orient_matrix_UB_23 -0.0147683000
_diffrn_orient_matrix_UB_31 -0.1331041000
_diffrn_orient_matrix_UB_32 -0.1025502000
_diffrn_orient_matrix_UB_33 0.0199461000
_diffrn_radiation_monochromator mirror
_diffrn_radiation_probe x-ray
_diffrn_radiation_type 'Cu K\a'
_diffrn_radiation_wavelength 1.54184
_diffrn_reflns_av_R_equivalents 0.0234
_diffrn_reflns_av_unetI/netI 0.0105
_diffrn_reflns_Laue_measured_fraction_full 0.999
_diffrn_reflns_Laue_measured_fraction_max 0.994
_diffrn_reflns_limit_h_max 12
_diffrn_reflns_limit_h_min -12
_diffrn_reflns_limit_k_max 12
_diffrn_reflns_limit_k_min -12
_diffrn_reflns_limit_l_max 57
_diffrn_reflns_limit_l_min -57
_diffrn_reflns_number 16974
_diffrn_reflns_point_group_measured_fraction_full 0.999
_diffrn_reflns_point_group_measured_fraction_max 0.994
_diffrn_reflns_theta_full 67.684
_diffrn_reflns_theta_max 74.833
_diffrn_reflns_theta_min 5.097
_diffrn_source 'sealed X-ray tube'
_diffrn_source_type 'SuperNova (Cu) X-ray Source'
_exptl_absorpt_coefficient_mu 1.684
_exptl_absorpt_correction_T_max 0.950
_exptl_absorpt_correction_T_min 0.762
_exptl_absorpt_correction_type gaussian
_exptl_absorpt_process_details
'CrysAlisPro, Agilent Technologies, Version 1.171.37.31 (release 14-01-2014 CrysAlis171 .NET) (compiled Jan 14 2014,18:38:05) Numerical absorption correction based on gaussian integration over a multifaceted crystal model Empirical absorption correction using spherical harmonics, implemented in SCALE3 ABSPACK scaling algorithm.'
_exptl_crystal_colour 'clear colourless'
_exptl_crystal_colour_lustre clear
_exptl_crystal_colour_primary colourless
_exptl_crystal_density_diffrn 1.185
_exptl_crystal_description plate
_exptl_crystal_F_000 1608
_exptl_crystal_size_max 0.1512
_exptl_crystal_size_mid 0.1298
_exptl_crystal_size_min 0.0227
_refine_diff_density_max 0.764
_refine_diff_density_min -0.253
_refine_diff_density_rms 0.058
_refine_ls_extinction_method none
_refine_ls_goodness_of_fit_ref 1.075
_refine_ls_hydrogen_treatment refall
_refine_ls_matrix_type full
_refine_ls_number_parameters 158
_refine_ls_number_reflns 1914
_refine_ls_number_restraints 0
_refine_ls_restrained_S_all 1.075
_refine_ls_R_factor_all 0.0386
_refine_ls_R_factor_gt 0.0378
_refine_ls_shift/su_max 0.001
_refine_ls_shift/su_mean 0.000
_refine_ls_structure_factor_coef Fsqd
_refine_ls_weighting_details 'w=1/[\s^2^(Fo^2^)+(0.0642P)^2^+5.8983P] where P=(Fo^2^+2Fc^2^)/3'
_refine_ls_weighting_scheme calc
_refine_ls_wR_factor_gt 0.1042
_refine_ls_wR_factor_ref 0.1050
_reflns_Friedel_coverage 0.000
_reflns_number_gt 1854
_reflns_number_total 1914
_reflns_threshold_expression 'I > 2\s(I)'
_cod_data_source_file c6dt04350j2.cif
_cod_data_source_block compound8
_cod_depositor_comments 'Adding full bibliography for 7041472--7041483.cif.'
_cod_original_cell_volume 4176.87(11)
_cod_database_code 7041480
_chemical_oxdiff_formula 'C31 H40 Si3 '
_reflns_odcompleteness_completeness 99.94
_reflns_odcompleteness_iscentric 1
_reflns_odcompleteness_theta 66.97
_olex2_computing_structure_refinement_long 'ShelXL (Sheldrick, 2008)'
_olex2_computing_structure_solution_long 'ShelXS (Sheldrick, 2008)'
_olex2_refinement_description
;
;
_shelx_space_group_comment
;
The symmetry employed for this shelxl refinement is uniquely defined
by the following loop, which should always be used as a source of
symmetry information in preference to the above space-group names.
They are only intended as comments.
;
_shelxl_version_number 2014-1

loop_
_space_group_symop_operation_xyz
'x, y, z'
'-y, x-y, z'
'-x+y, -x, z'
'x+2/3, y+1/3, z+1/3'
'-y+2/3, x-y+1/3, z+1/3'
'-x+y+2/3, -x+1/3, z+1/3'
'x+1/3, y+2/3, z+2/3'
'-y+1/3, x-y+2/3, z+2/3'
'-x+y+1/3, -x+2/3, z+2/3'
'-x, -y, -z'
'y, -x+y, -z'
'x-y, x, -z'
'-x+2/3, -y+1/3, -z+1/3'
'y+2/3, -x+y+1/3, -z+1/3'
'x-y+2/3, x+1/3, -z+1/3'
'-x+1/3, -y+2/3, -z+2/3'
'y+1/3, -x+y+2/3, -z+2/3'
'x-y+1/3, x+2/3, -z+2/3'

loop_
_atom_site_label
_atom_site_type_symbol
_atom_site_fract_x
_atom_site_fract_y
_atom_site_fract_z
_atom_site_U_iso_or_equiv
_atom_site_adp_type
_atom_site_occupancy
_atom_site_site_symmetry_order
_atom_site_calc_flag
_atom_site_refinement_flags_posn
_atom_site_refinement_flags_adp
_atom_site_refinement_flags_occupancy
Si1 Si 0.61290(4) 0.66760(5) 0.39099(2) 0.01317(16) Uani 1 1 d . . .
C1 C 0.3333 0.6667 0.40814(5) 0.0115(5) Uani 1 3 d S T P
H1 H 0.3333 0.6667 0.3868(7) 0.015(8) Uiso 1 3 d S T P
C2 C 0.47756(17) 0.66539(18) 0.42029(3) 0.0120(3) Uani 1 1 d . . .
C3 C 0.41064(18) 0.52413(18) 0.43910(3) 0.0133(3) Uani 1 1 d . . .
C4 C 0.25268(18) 0.44462(18) 0.43857(3) 0.0134(3) Uani 1 1 d . . .
C5 C 0.17175(19) 0.31176(19) 0.45447(3) 0.0171(3) Uani 1 1 d . . .
H5 H 0.059(3) 0.255(3) 0.4532(5) 0.030(6) Uiso 1 1 d . . .
C6 C 0.2497(2) 0.26098(19) 0.47150(3) 0.0185(3) Uani 1 1 d . . .
H6 H 0.192(3) 0.171(3) 0.4828(4) 0.027(6) Uiso 1 1 d . . .
C7 C 0.4065(2) 0.3425(2) 0.47305(3) 0.0186(3) Uani 1 1 d . . .
H7 H 0.460(2) 0.309(3) 0.4848(4) 0.023(5) Uiso 1 1 d . . .
C8 C 0.48771(19) 0.47431(19) 0.45682(3) 0.0165(3) Uani 1 1 d . . .
H8 H 0.591(3) 0.526(2) 0.4579(4) 0.020(5) Uiso 1 1 d . . .
C9 C 0.7260(2) 0.5800(2) 0.40343(4) 0.0225(4) Uani 1 1 d . . .
H9A H 0.784(3) 0.583(3) 0.3873(5) 0.030(6) Uiso 1 1 d . . .
H9B H 0.660(3) 0.473(3) 0.4091(5) 0.032(6) Uiso 1 1 d . . .
H9C H 0.793(3) 0.632(3) 0.4197(5) 0.038(7) Uiso 1 1 d . . .
C10 C 0.5064(2) 0.5588(2) 0.35839(4) 0.0264(4) Uani 1 1 d . . .
H10A H 0.443(4) 0.597(4) 0.3494(6) 0.059(9) Uiso 1 1 d . . .
H10B H 0.446(4) 0.447(4) 0.3630(6) 0.057(8) Uiso 1 1 d . . .
H10C H 0.575(3) 0.561(3) 0.3438(5) 0.041(7) Uiso 1 1 d . . .
C11 C 0.7496(2) 0.8660(2) 0.38015(5) 0.0247(4) Uani 1 1 d . . .
H11A H 0.820(4) 0.865(3) 0.3662(6) 0.057(8) Uiso 1 1 d . . .
H11B H 0.808(4) 0.916(4) 0.3960(7) 0.063(9) Uiso 1 1 d . . .
H11C H 0.697(5) 0.917(5) 0.3732(8) 0.097(13) Uiso 1 1 d . . .

loop_
_atom_site_aniso_label
_atom_site_aniso_U_11
_atom_site_aniso_U_22
_atom_site_aniso_U_33
_atom_site_aniso_U_23
_atom_site_aniso_U_13
_atom_site_aniso_U_12
Si1 0.0108(2) 0.0124(2) 0.0166(2) 0.00047(15) 0.00178(14) 0.00594(17)
C1 0.0112(7) 0.0112(7) 0.0121(11) 0.000 0.000 0.0056(4)
C2 0.0112(7) 0.0114(7) 0.0139(6) -0.0003(6) -0.0013(5) 0.0061(6)
C3 0.0163(7) 0.0126(7) 0.0121(7) -0.0008(5) -0.0001(6) 0.0081(6)
C4 0.0170(8) 0.0131(7) 0.0124(7) -0.0002(5) 0.0005(6) 0.0093(6)
C5 0.0184(8) 0.0148(8) 0.0184(7) 0.0029(6) 0.0044(6) 0.0083(7)
C6 0.0267(9) 0.0169(8) 0.0156(7) 0.0049(6) 0.0060(6) 0.0137(7)
C7 0.0272(9) 0.0218(8) 0.0137(7) 0.0011(6) -0.0005(6) 0.0173(7)
C8 0.0173(8) 0.0194(8) 0.0157(7) -0.0015(6) -0.0024(6) 0.0114(6)
C9 0.0205(8) 0.0227(9) 0.0297(9) 0.0046(7) 0.0061(7) 0.0148(7)
C10 0.0197(9) 0.0341(11) 0.0207(8) -0.0076(7) 0.0021(7) 0.0100(8)
C11 0.0198(9) 0.0175(8) 0.0364(10) 0.0080(8) 0.0093(8) 0.0090(7)

loop_
_atom_type_symbol
_atom_type_description
_atom_type_scat_dispersion_real
_atom_type_scat_dispersion_imag
_atom_type_scat_source
C C 0.0181 0.0091 'International Tables Vol C Tables 4.2.6.8 and 6.1.1.4'
H H 0.0000 0.0000 'International Tables Vol C Tables 4.2.6.8 and 6.1.1.4'
Si Si 0.2541 0.3302 'International Tables Vol C Tables 4.2.6.8 and 6.1.1.4'

loop_
_exptl_crystal_face_index_h
_exptl_crystal_face_index_k
_exptl_crystal_face_index_l
_exptl_crystal_face_perp_dist
_exptl_oxdiff_crystal_face_indexfrac_h
_exptl_oxdiff_crystal_face_indexfrac_k
_exptl_oxdiff_crystal_face_indexfrac_l
_exptl_oxdiff_crystal_face_x
_exptl_oxdiff_crystal_face_y
_exptl_oxdiff_crystal_face_z
0 0 -1 0.0089 -0.0003 0.0002 -0.9998 -0.0221 0.0148 -0.0199
0 1 0 0.0574 -0.0015 1.0005 0.0012 0.1297 0.0555 -0.1024
-1 0 0 0.0742 -0.9995 -0.0001 -0.0009 -0.0542 0.0988 0.1330
0 0 1 0.0139 0.0003 -0.0002 0.9998 0.0221 -0.0148 0.0199
0 -1 0 0.0725 0.0015 -1.0005 -0.0012 -0.1297 -0.0555 0.1024
1 -1 0 0.0697 1.0010 -1.0004 -0.0002 -0.0755 -0.1543 -0.0306
-6 2 0 0.0614 -6.0001 2.0006 -0.0034 -0.0657 0.7037 0.5934
2 -1 0 0.0777 2.0005 -1.0003 0.0007 -0.0213 -0.2531 -0.1637

loop_
_geom_angle_atom_site_label_1
_geom_angle_atom_site_label_2
_geom_angle_atom_site_label_3
_geom_angle
_geom_angle_site_symmetry_1
_geom_angle_site_symmetry_3
C9 Si1 C2 112.75(7) . .
C10 Si1 C2 111.24(7) . .
C10 Si1 C9 106.29(9) . .
C11 Si1 C2 110.19(8) . .
C11 Si1 C9 107.27(9) . .
C11 Si1 C10 108.91(9) . .
C2 C1 H1 110.86(9) 2_665 .
C2 C1 H1 110.86(9) 3_565 .
C2 C1 H1 110.86(9) . .
C2 C1 C2 108.05(10) 2_665 3_565
C2 C1 C2 108.05(10) 2_665 .
C2 C1 C2 108.05(10) 3_565 .
C1 C2 Si1 114.37(11) . .
C3 C2 Si1 113.19(10) . .
C3 C2 C1 103.47(11) . .
C4 C2 Si1 110.68(10) 2_665 .
C4 C2 C1 103.49(11) 2_665 .
C4 C2 C3 111.05(11) 2_665 .
C4 C3 C2 112.40(14) . .
C4 C3 C8 119.68(15) . .
C8 C3 C2 127.84(14) . .
C3 C4 C2 112.56(14) . 3_565
C5 C4 C2 126.99(15) . 3_565
C5 C4 C3 120.42(15) . .
C4 C5 H5 118.8(13) . .
C6 C5 C4 119.41(16) . .
C6 C5 H5 121.8(13) . .
C5 C6 H6 118.4(14) . .
C7 C6 C5 120.58(16) . .
C7 C6 H6 120.9(14) . .
C6 C7 H7 120.7(14) . .
C6 C7 C8 120.02(15) . .
C8 C7 H7 119.3(14) . .
C3 C8 H8 121.4(13) . .
C7 C8 C3 119.81(15) . .
C7 C8 H8 118.8(13) . .
Si1 C9 H9A 105.3(14) . .
Si1 C9 H9B 111.5(14) . .
Si1 C9 H9C 114.1(15) . .
H9A C9 H9B 108.5(19) . .
H9A C9 H9C 110(2) . .
H9B C9 H9C 107.5(19) . .
Si1 C10 H10A 113.7(18) . .
Si1 C10 H10B 110.1(16) . .
Si1 C10 H10C 110.8(15) . .
H10A C10 H10B 112(2) . .
H10A C10 H10C 107(2) . .
H10B C10 H10C 102(2) . .
Si1 C11 H11A 109.1(18) . .
Si1 C11 H11B 108(2) . .
Si1 C11 H11C 111(3) . .
H11A C11 H11B 105(3) . .
H11A C11 H11C 113(3) . .
H11B C11 H11C 110(3) . .

loop_
_geom_bond_atom_site_label_1
_geom_bond_atom_site_label_2
_geom_bond_distance
_geom_bond_site_symmetry_2
Si1 C2 1.9286(15) .
Si1 C9 1.8688(18) .
Si1 C10 1.8681(19) .
Si1 C11 1.8629(19) .
C1 H1 0.99(3) .
C1 C2 1.5814(16) .
C1 C2 1.5814(16) 3_565
C1 C2 1.5814(16) 2_665
C2 C3 1.523(2) .
C2 C4 1.520(2) 2_665
C3 C4 1.396(2) .
C3 C8 1.397(2) .
C4 C2 1.520(2) 3_565
C4 C5 1.394(2) .
C5 H5 1.00(2) .
C5 C6 1.391(2) .
C6 H6 0.96(2) .
C6 C7 1.387(3) .
C7 H7 0.95(2) .
C7 C8 1.395(2) .
C8 H8 0.92(2) .
C9 H9A 0.94(2) .
C9 H9B 0.99(3) .
C9 H9C 0.98(3) .
C10 H10A 1.00(3) .
C10 H10B 1.01(3) .
C10 H10C 0.97(3) .
C11 H11A 0.97(3) .
C11 H11B 0.92(3) .
C11 H11C 0.96(4) .

loop_
_geom_torsion_atom_site_label_1
_geom_torsion_atom_site_label_2
_geom_torsion_atom_site_label_3
_geom_torsion_atom_site_label_4
_geom_torsion
_geom_torsion_site_symmetry_1
_geom_torsion_site_symmetry_4
Si1 C2 C3 C4 -122.46(13) . .
Si1 C2 C3 C8 60.89(19) . .
C1 C2 C3 C4 1.88(17) . .
C1 C2 C3 C8 -174.76(15) . .
C2 C1 C2 Si1 -120.69(15) 2_665 .
C2 C1 C2 Si1 122.64(15) 3_565 .
C2 C1 C2 C3 115.74(10) 2_665 .
C2 C1 C2 C3 -0.93(17) 3_565 .
C2 C1 C2 C4 -0.20(17) 2_665 2_665
C2 C1 C2 C4 -116.87(10) 3_565 2_665
C2 C3 C4 C2 -2.17(18) . 3_565
C2 C3 C4 C5 179.78(13) . .
C2 C3 C8 C7 178.77(14) . .
C2 C4 C5 C6 -176.09(14) 3_565 .
C3 C4 C5 C6 1.6(2) . .
C4 C2 C3 C4 112.33(16) 2_665 .
C4 C2 C3 C8 -64.32(19) 2_665 .
C4 C3 C8 C7 2.3(2) . .
C4 C5 C6 C7 0.9(2) . .
C5 C6 C7 C8 -1.8(3) . .
C6 C7 C8 C3 0.2(2) . .
C8 C3 C4 C2 174.78(13) . 3_565
C8 C3 C4 C5 -3.3(2) . .
